data_2018375
loop_
_publ_author_name
'Arlin, Jean-Baptiste'
'Kennedy, Alan R.'
'Shankland, Kenneth'

_publ_section_title
;
 Magnesium, calcium and strontium salts of phenylacetic acid
;
_journal_coeditor_code GZ3204
_journal_issue 2
_journal_name_full 'Acta Crystallographica Section C'
_journal_page_first m29
_journal_page_last m33
_journal_paper_doi 10.1107/S0108270111055284
_journal_volume 68
_journal_year 2012
_chemical_formula_iupac '[Sr (C8 H7 O2)2 (H2 O)2] , H2 O'
_chemical_formula_moiety 'C16 H18 O6 Sr, H2 O'
_chemical_formula_sum 'C16 H20 O7 Sr'
_chemical_formula_weight 411.94
_chemical_name_systematic
;
<i>catena</i>-poly[[[diaqua(phenylacetato-
\k^2^<i>O</i>,<i>O</i>')strontium(II)]-
\m~3~-phenylacetato-1':1:1''\k^4^<i>O</i>:<i>O</i>,<i>O</i>':<i>O</i>']
monohydrate]
;
_space_group_IT_number 15
_symmetry_cell_setting monoclinic
_symmetry_space_group_name_Hall '-C 2yc'
_symmetry_space_group_name_H-M 'C 1 2/c 1'
_atom_sites_solution_hydrogens geom
_atom_sites_solution_primary direct
_atom_sites_solution_secondary difmap
_audit_creation_method SHELXL97
_cell_angle_alpha 90.00
_cell_angle_beta 93.453(3)
_cell_angle_gamma 90.00
_cell_formula_units_Z 8
_cell_length_a 29.5111(15)
_cell_length_b 6.8560(5)
_cell_length_c 17.7229(11)
_cell_measurement_reflns_used 4111
_cell_measurement_temperature 123(2)
_cell_measurement_theta_max 28.96
_cell_measurement_theta_min 2.51
_cell_volume 3579.3(4)
_computing_cell_refinement 'CrysAlis CCD (Oxford Diffraction, 2009)'
_computing_data_collection 'CrysAlis CCD (Oxford Diffraction, 2009)'
_computing_data_reduction 'CrysAlis RED (Oxford Diffraction, 2009)'
_computing_molecular_graphics 'ORTEP-3 (Farrugia, 1997)'
_computing_publication_material 'SHELXL97 (Sheldrick, 2008)'
_computing_structure_refinement 'SHELXL97 (Sheldrick, 2008)'
_computing_structure_solution 'SIR92 (Altomare <i>et al.</i>, 1994)'
_diffrn_ambient_temperature 123(2)
_diffrn_measured_fraction_theta_full 0.999
_diffrn_measured_fraction_theta_max 0.982
_diffrn_measurement_device_type 'Oxford Gemini'
_diffrn_measurement_method \w
_diffrn_radiation_monochromator graphite
_diffrn_radiation_source 'fine-focus sealed tube'
_diffrn_radiation_type MoK\a
_diffrn_radiation_wavelength 0.71073
_diffrn_reflns_av_R_equivalents 0.0318
_diffrn_reflns_av_sigmaI/netI 0.0346
_diffrn_reflns_limit_h_max 36
_diffrn_reflns_limit_h_min -37
_diffrn_reflns_limit_k_max 8
_diffrn_reflns_limit_k_min -8
_diffrn_reflns_limit_l_max 22
_diffrn_reflns_limit_l_min -22
_diffrn_reflns_number 20190
_diffrn_reflns_theta_full 26.00
_diffrn_reflns_theta_max 27.50
_diffrn_reflns_theta_min 2.61
_diffrn_standards_decay_% 0
_exptl_absorpt_coefficient_mu 3.045
_exptl_absorpt_correction_T_max 0.7667
_exptl_absorpt_correction_T_min 0.5639
_exptl_absorpt_correction_type multi-scan
_exptl_absorpt_process_details '(CrysAlis PRO; Oxford Diffraction, 2009)'
_exptl_crystal_colour colourless
_exptl_crystal_density_diffrn 1.529
_exptl_crystal_density_method 'not measured'
_exptl_crystal_description fragment
_exptl_crystal_F_000 1680
_exptl_crystal_size_max 0.30
_exptl_crystal_size_mid 0.15
_exptl_crystal_size_min 0.10
_refine_diff_density_max 0.569
_refine_diff_density_min -0.256
_refine_ls_extinction_method none
_refine_ls_goodness_of_fit_ref 1.037
_refine_ls_hydrogen_treatment mixed
_refine_ls_matrix_type full
_refine_ls_number_parameters 235
_refine_ls_number_reflns 4034
_refine_ls_number_restraints 9
_refine_ls_restrained_S_all 1.042
_refine_ls_R_factor_all 0.0421
_refine_ls_R_factor_gt 0.0265
_refine_ls_shift/su_max 0.001
_refine_ls_shift/su_mean 0.000
_refine_ls_structure_factor_coef Fsqd
_refine_ls_weighting_details 'calc w = 1/[\s^2^(Fo^2^)+(0.0366P)^2^+0.0000P] where P=(Fo^2^+2Fc^2^)/3'
_refine_ls_weighting_scheme calc
_refine_ls_wR_factor_gt 0.0587
_refine_ls_wR_factor_ref 0.0652
_reflns_number_gt 3175
_reflns_number_total 4034
_reflns_threshold_expression I>2\s(I)
_cod_data_source_file gz3204.cif
_cod_data_source_block SrPAA
_cod_original_sg_symbol_H-M 'C 2/c'
_cod_database_code 2018375
_cod_database_fobs_code 2018375

loop_
_symmetry_equiv_pos_as_xyz
'x, y, z'
'-x, y, -z+1/2'
'x+1/2, y+1/2, z'
'-x+1/2, y+1/2, -z+1/2'
'-x, -y, -z'
'x, -y, z-1/2'
'-x+1/2, -y+1/2, -z'
'x+1/2, -y+1/2, z-1/2'

loop_
_atom_site_type_symbol
_atom_site_label
_atom_site_fract_x
_atom_site_fract_y
_atom_site_fract_z
_atom_site_U_iso_or_equiv
_atom_site_adp_type
_atom_site_calc_flag
_atom_site_refinement_flags
_atom_site_occupancy
_atom_site_symmetry_multiplicity
Sr Sr1 0.247337(6) 0.05325(3) 0.186735(11) 0.01670(7) Uani d . 1 1
O O1 0.32379(5) -0.1130(2) 0.14975(9) 0.0297(4) Uani d . 1 1
O O2 0.32591(5) 0.2074(2) 0.15518(9) 0.0277(4) Uani d . 1 1
O O1W 0.17258(5) 0.0481(2) 0.25205(9) 0.0246(3) Uani d D 1 1
H H1W 0.1678(9) -0.048(2) 0.2820(11) 0.037 Uiso d D 1 1
H H2W 0.1712(8) 0.148(2) 0.2807(11) 0.037 Uiso d D 1 1
O O3 0.27964(5) 0.2129(2) 0.31907(8) 0.0242(3) Uani d . 1 1
O O2W 0.23636(7) 0.0698(3) 0.04151(10) 0.0465(5) Uani d D 1 1
H H3W 0.2178(8) 0.023(4) 0.0071(14) 0.070 Uiso d D 1 1
H H4W 0.2615(6) 0.013(4) 0.0401(19) 0.070 Uiso d D 1 1
O O4 0.28020(5) -0.1067(2) 0.31504(8) 0.0223(3) Uani d . 1 1
O O3W 0.32987(7) 0.5609(3) 0.05315(10) 0.0446(5) Uani d D 1 1
H H5W 0.3278(10) 0.664(2) 0.0804(13) 0.067 Uiso d D 1 1
H H6W 0.3323(11) 0.468(3) 0.0855(12) 0.067 Uiso d D 1 1
C C1 0.34546(7) 0.0462(3) 0.15234(12) 0.0204(4) Uani d . 1 1
C C2 0.39673(8) 0.0364(4) 0.15408(14) 0.0306(5) Uani d . 1 1
H H2A 0.4084 0.0036 0.2061 0.037 Uiso calc R 1 1
H H2B 0.4056 -0.0707 0.1205 0.037 Uiso calc R 1 1
C C3 0.41915(6) 0.2212(3) 0.13017(12) 0.0224(5) Uani d . 1 1
C C4 0.43087(8) 0.3682(4) 0.18172(13) 0.0296(5) Uani d . 1 1
H H4 0.4258 0.3502 0.2337 0.035 Uiso calc R 1 1
C C5 0.44990(8) 0.5406(4) 0.15812(14) 0.0321(6) Uani d . 1 1
H H5 0.4580 0.6394 0.1940 0.039 Uiso calc R 1 1
C C6 0.45718(7) 0.5700(3) 0.08325(13) 0.0288(5) Uani d . 1 1
H H6 0.4696 0.6896 0.0670 0.035 Uiso calc R 1 1
C C7 0.44626(7) 0.4245(3) 0.03191(13) 0.0273(5) Uani d . 1 1
H H7 0.4515 0.4434 -0.0199 0.033 Uiso calc R 1 1
C C8 0.42770(7) 0.2505(4) 0.05516(12) 0.0263(5) Uani d . 1 1
H H8 0.4208 0.1505 0.0192 0.032 Uiso calc R 1 1
C C9 0.29210(7) 0.0515(3) 0.34608(11) 0.0162(4) Uani d . 1 1
C C10 0.32477(7) 0.0459(3) 0.41529(12) 0.0226(5) Uani d . 1 1
H H10A 0.3217 0.1673 0.4448 0.027 Uiso calc R 1 1
H H10B 0.3171 -0.0654 0.4477 0.027 Uiso calc R 1 1
C C11 0.37316(7) 0.0256(3) 0.39319(11) 0.0211(5) Uani d . 1 1
C C12 0.38891(7) -0.1507(4) 0.36606(11) 0.0252(5) Uani d . 1 1
H H12 0.3688 -0.2588 0.3605 0.030 Uiso calc R 1 1
C C13 0.43334(8) -0.1705(4) 0.34709(12) 0.0309(6) Uani d . 1 1
H H13 0.4437 -0.2918 0.3288 0.037 Uiso calc R 1 1
C C14 0.46272(9) -0.0144(4) 0.35471(15) 0.0373(6) Uani d . 1 1
H H14 0.4934 -0.0283 0.3420 0.045 Uiso calc R 1 1
C C15 0.44756(8) 0.1619(4) 0.38083(14) 0.0400(6) Uani d . 1 1
H H15 0.4677 0.2698 0.3857 0.048 Uiso calc R 1 1
C C16 0.40290(8) 0.1820(4) 0.39999(13) 0.0324(6) Uani d . 1 1
H H16 0.3926 0.3039 0.4179 0.039 Uiso calc R 1 1

loop_
_atom_site_aniso_label
_atom_site_aniso_U_11
_atom_site_aniso_U_22
_atom_site_aniso_U_33
_atom_site_aniso_U_12
_atom_site_aniso_U_13
_atom_site_aniso_U_23
Sr1 0.01780(10) 0.00786(9) 0.02426(12) -0.00023(8) -0.00010(7) 0.00034(9)
O1 0.0283(9) 0.0126(8) 0.0496(10) 0.0005(6) 0.0133(8) 0.0013(7)
O2 0.0218(8) 0.0153(8) 0.0465(10) 0.0002(6) 0.0053(7) -0.0043(7)
O1W 0.0287(8) 0.0134(8) 0.0325(9) -0.0003(7) 0.0077(7) 0.0008(7)
O3 0.0286(8) 0.0110(8) 0.0322(8) 0.0016(6) -0.0058(7) -0.0003(6)
O2W 0.0548(12) 0.0583(15) 0.0263(9) -0.0231(11) 0.0013(9) -0.0042(9)
O4 0.0268(8) 0.0113(8) 0.0281(8) -0.0007(6) -0.0037(7) -0.0010(6)
O3W 0.0667(13) 0.0316(11) 0.0337(10) 0.0113(10) -0.0113(10) -0.0031(8)
C1 0.0229(11) 0.0187(11) 0.0200(11) 0.0017(9) 0.0053(9) 0.0029(10)
C2 0.0245(12) 0.0265(13) 0.0411(14) 0.0056(10) 0.0056(11) 0.0067(11)
C3 0.0131(10) 0.0232(12) 0.0310(13) 0.0047(9) 0.0029(9) 0.0036(10)
C4 0.0275(12) 0.0374(14) 0.0245(12) 0.0042(11) 0.0072(10) 0.0025(11)
C5 0.0318(13) 0.0290(13) 0.0352(14) -0.0007(11) 0.0002(11) -0.0090(12)
C6 0.0239(12) 0.0237(13) 0.0393(14) -0.0008(10) 0.0051(10) 0.0026(11)
C7 0.0247(12) 0.0322(14) 0.0254(12) 0.0000(10) 0.0062(10) 0.0016(10)
C8 0.0251(12) 0.0260(12) 0.0279(13) -0.0027(10) 0.0014(10) -0.0017(10)
C9 0.0172(10) 0.0117(10) 0.0204(10) 0.0012(9) 0.0058(8) 0.0002(9)
C10 0.0257(11) 0.0210(11) 0.0210(11) -0.0001(10) 0.0003(9) -0.0023(10)
C11 0.0236(11) 0.0214(12) 0.0175(11) 0.0002(9) -0.0058(9) 0.0025(9)
C12 0.0271(12) 0.0245(12) 0.0229(11) -0.0001(10) -0.0068(9) -0.0022(10)
C13 0.0318(13) 0.0342(14) 0.0260(12) 0.0078(11) -0.0043(10) -0.0058(11)
C14 0.0242(13) 0.0506(18) 0.0366(14) 0.0015(12) -0.0019(11) 0.0055(13)
C15 0.0267(13) 0.0381(16) 0.0542(16) -0.0103(12) -0.0069(12) 0.0043(14)
C16 0.0329(13) 0.0216(12) 0.0415(14) -0.0011(10) -0.0073(11) -0.0020(11)

loop_
_atom_type_symbol
_atom_type_description
_atom_type_scat_dispersion_real
_atom_type_scat_dispersion_imag
_atom_type_scat_source
Sr Sr -1.5307 3.2498 'International Tables Vol C Tables 4.2.6.8 and 6.1.1.4'
O O 0.0106 0.0060 'International Tables Vol C Tables 4.2.6.8 and 6.1.1.4'
C C 0.0033 0.0016 'International Tables Vol C Tables 4.2.6.8 and 6.1.1.4'
H H 0.0000 0.0000 'International Tables Vol C Tables 4.2.6.8 and 6.1.1.4'

loop_
_geom_angle_atom_site_label_1
_geom_angle_atom_site_label_2
_geom_angle_atom_site_label_3
_geom_angle_site_symmetry_1
_geom_angle_site_symmetry_3
_geom_angle
O3 Sr1 O4 4_545 4 142.00(5)
O3 Sr1 O1W 4_545 . 73.74(5)
O4 Sr1 O1W 4 . 74.10(5)
O3 Sr1 O2W 4_545 . 88.80(6)
O4 Sr1 O2W 4 . 85.66(6)
O1W Sr1 O2W . . 113.17(6)
O3 Sr1 O2 4_545 . 130.98(5)
O4 Sr1 O2 4 . 84.95(5)
O1W Sr1 O2 . . 153.67(5)
O2W Sr1 O2 . . 80.21(5)
O3 Sr1 O1 4_545 . 81.94(5)
O4 Sr1 O1 4 . 133.54(5)
O1W Sr1 O1 . . 151.60(5)
O2W Sr1 O1 . . 80.17(6)
O2 Sr1 O1 . . 49.19(5)
O3 Sr1 O4 4_545 . 75.24(4)
O4 Sr1 O4 4 . 120.26(4)
O1W Sr1 O4 . . 83.51(5)
O2W Sr1 O4 . . 153.00(6)
O2 Sr1 O4 . . 93.81(5)
O1 Sr1 O4 . . 76.19(5)
O3 Sr1 O3 4_545 . 120.96(4)
O4 Sr1 O3 4 . 74.20(4)
O1W Sr1 O3 . . 83.21(5)
O2W Sr1 O3 . . 149.70(5)
O2 Sr1 O3 . . 75.75(5)
O1 Sr1 O3 . . 97.34(5)
O4 Sr1 O3 . . 48.24(4)
O3 Sr1 C1 4_545 . 106.85(6)
O4 Sr1 C1 4 . 109.52(5)
O1W Sr1 C1 . . 164.71(5)
O2W Sr1 C1 . . 82.09(6)
O2 Sr1 C1 . . 24.58(5)
O1 Sr1 C1 . . 24.93(5)
O4 Sr1 C1 . . 81.94(5)
O3 Sr1 C1 . . 83.61(5)
O3 Sr1 C9 4_545 . 98.97(5)
O4 Sr1 C9 4 . 98.03(5)
O1W Sr1 C9 . . 85.29(5)
O2W Sr1 C9 . . 161.41(6)
O2 Sr1 C9 . . 81.98(5)
O1 Sr1 C9 . . 84.22(5)
O4 Sr1 C9 . . 24.25(5)
O3 Sr1 C9 . . 24.25(5)
C1 Sr1 C9 . . 79.51(5)
O3 Sr1 Sr1 4_545 4 144.77(3)
O4 Sr1 Sr1 4 4 38.55(3)
O1W Sr1 Sr1 . 4 76.64(4)
O2W Sr1 Sr1 . 4 120.57(5)
O2 Sr1 Sr1 . 4 77.03(3)
O1 Sr1 Sr1 . 4 119.43(4)
O4 Sr1 Sr1 . 4 82.91(3)
O3 Sr1 Sr1 . 4 35.66(3)
C1 Sr1 Sr1 . 4 96.85(4)
C9 Sr1 Sr1 . 4 59.68(4)
O3 Sr1 Sr1 4_545 4_545 39.83(3)
O4 Sr1 Sr1 4 4_545 143.08(3)
O1W Sr1 Sr1 . 4_545 75.27(4)
O2W Sr1 Sr1 . 4_545 125.60(5)
O2 Sr1 Sr1 . 4_545 116.50(3)
O1 Sr1 Sr1 . 4_545 76.69(3)
O4 Sr1 Sr1 . 4_545 35.42(3)
O3 Sr1 Sr1 . 4_545 82.20(3)
C1 Sr1 Sr1 . 4_545 95.29(4)
C9 Sr1 Sr1 . 4_545 59.24(4)
Sr1 Sr1 Sr1 4 4_545 113.710(10)
O3 Sr1 H2W 4_545 . 88.6(3)
O4 Sr1 H2W 4 . 62.5(3)
O1W Sr1 H2W . . 15.9(3)
O2W Sr1 H2W . . 120.0(4)
O2 Sr1 H2W . . 137.8(3)
O1 Sr1 H2W . . 157.7(4)
O4 Sr1 H2W . . 81.8(4)
O3 Sr1 H2W . . 70.3(4)
C1 Sr1 H2W . . 153.8(4)
C9 Sr1 H2W . . 77.3(4)
Sr1 Sr1 H2W 4 . 60.8(3)
Sr1 Sr1 H2W 4_545 . 83.1(4)
O3 Sr1 H4W 4_545 . 86.0(7)
O4 Sr1 H4W 4 . 99.0(6)
O1W Sr1 H4W . . 129.0(4)
O2W Sr1 H4W . . 18.3(3)
O2 Sr1 H4W . . 69.2(6)
O1 Sr1 H4W . . 61.8(3)
O4 Sr1 H4W . . 136.0(4)
O3 Sr1 H4W . . 144.8(6)
C1 Sr1 H4W . . 65.8(4)
C9 Sr1 H4W . . 144.8(3)
Sr1 Sr1 H4W 4 . 128.1(7)
Sr1 Sr1 H4W 4_545 . 116.3(6)
H2W Sr1 H4W . . 137.9(5)
C1 O1 Sr1 . . 93.22(13)
C1 O2 Sr1 . . 93.92(12)
Sr1 O1W H1W . . 117.8(16)
Sr1 O1W H2W . . 109.3(15)
H1W O1W H2W . . 103.4(17)
C9 O3 Sr1 . 4 159.89(14)
C9 O3 Sr1 . . 93.08(12)
Sr1 O3 Sr1 4 . 104.50(5)
Sr1 O2W H3W . . 137(2)
Sr1 O2W H4W . . 87(2)
H3W O2W H4W . . 109(2)
C9 O4 Sr1 . 4_545 154.67(14)
C9 O4 Sr1 . . 95.55(12)
Sr1 O4 Sr1 4_545 . 106.03(5)
H5W O3W H6W . . 104.1(19)
O2 C1 O1 . . 122.08(19)
O2 C1 C2 . . 120.2(2)
O1 C1 C2 . . 117.73(19)
O2 C1 Sr1 . . 61.50(11)
O1 C1 Sr1 . . 61.85(11)
C2 C1 Sr1 . . 167.01(15)
C3 C2 C1 . . 114.43(19)
C3 C2 H2A . . 108.7
C1 C2 H2A . . 108.7
C3 C2 H2B . . 108.7
C1 C2 H2B . . 108.7
H2A C2 H2B . . 107.6
C8 C3 C4 . . 118.3(2)
C8 C3 C2 . . 120.2(2)
C4 C3 C2 . . 121.5(2)
C5 C4 C3 . . 120.7(2)
C5 C4 H4 . . 119.7
C3 C4 H4 . . 119.7
C6 C5 C4 . . 120.5(2)
C6 C5 H5 . . 119.7
C4 C5 H5 . . 119.7
C5 C6 C7 . . 119.3(2)
C5 C6 H6 . . 120.3
C7 C6 H6 . . 120.3
C6 C7 C8 . . 120.6(2)
C6 C7 H7 . . 119.7
C8 C7 H7 . . 119.7
C3 C8 C7 . . 120.6(2)
C3 C8 H8 . . 119.7
C7 C8 H8 . . 119.7
O3 C9 O4 . . 121.84(18)
O3 C9 C10 . . 119.34(19)
O4 C9 C10 . . 118.71(18)
O3 C9 Sr1 . . 62.67(10)
O4 C9 Sr1 . . 60.21(10)
C10 C9 Sr1 . . 166.14(14)
C11 C10 C9 . . 110.99(17)
C11 C10 H10A . . 109.4
C9 C10 H10A . . 109.4
C11 C10 H10B . . 109.4
C9 C10 H10B . . 109.4
H10A C10 H10B . . 108.0
C16 C11 C12 . . 118.6(2)
C16 C11 C10 . . 120.7(2)
C12 C11 C10 . . 120.7(2)
C13 C12 C11 . . 120.8(2)
C13 C12 H12 . . 119.6
C11 C12 H12 . . 119.6
C14 C13 C12 . . 120.1(2)
C14 C13 H13 . . 120.0
C12 C13 H13 . . 120.0
C15 C14 C13 . . 119.9(2)
C15 C14 H14 . . 120.0
C13 C14 H14 . . 120.0
C14 C15 C16 . . 120.1(2)
C14 C15 H15 . . 119.9
C16 C15 H15 . . 119.9
C11 C16 C15 . . 120.5(2)
C11 C16 H16 . . 119.8
C15 C16 H16 . . 119.8

loop_
_geom_bond_atom_site_label_1
_geom_bond_atom_site_label_2
_geom_bond_site_symmetry_2
_geom_bond_distance
_geom_bond_publ_flag
Sr1 O3 4_545 2.4655(14) y
Sr1 O4 4 2.4688(14) y
Sr1 O1W . 2.5528(15) y
Sr1 O2W . 2.5772(18) y
Sr1 O2 . 2.6386(14) y
Sr1 O1 . 2.6453(15) y
Sr1 O4 . 2.6548(14) y
Sr1 O3 . 2.7089(14) y
Sr1 C1 . 2.995(2) ?
Sr1 C9 . 3.045(2) ?
O1 C1 . 1.265(3) ?
O2 C1 . 1.249(2) ?
O1W H1W . 0.865(9) ?
O1W H2W . 0.853(9) ?
O3 C9 . 1.252(2) ?
O3 Sr1 4 2.4655(14) ?
O2W H3W . 0.859(10) ?
O2W H4W . 0.841(10) ?
O4 C9 . 1.256(2) ?
O4 Sr1 4_545 2.4688(14) ?
O3W H5W . 0.862(10) ?
O3W H6W . 0.857(10) ?
C1 C2 . 1.513(3) ?
C2 C3 . 1.502(3) ?
C2 H2A . 0.9900 ?
C2 H2B . 0.9900 ?
C3 C8 . 1.383(3) ?
C3 C4 . 1.390(3) ?
C4 C5 . 1.384(3) ?
C4 H4 . 0.9500 ?
C5 C6 . 1.372(3) ?
C5 H5 . 0.9500 ?
C6 C7 . 1.375(3) ?
C6 H6 . 0.9500 ?
C7 C8 . 1.385(3) ?
C7 H7 . 0.9500 ?
C8 H8 . 0.9500 ?
C9 C10 . 1.514(3) ?
C10 C11 . 1.510(3) ?
C10 H10A . 0.9900 ?
C10 H10B . 0.9900 ?
C11 C16 . 1.386(3) ?
C11 C12 . 1.391(3) ?
C12 C13 . 1.380(3) ?
C12 H12 . 0.9500 ?
C13 C14 . 1.379(4) ?
C13 H13 . 0.9500 ?
C14 C15 . 1.379(4) ?
C14 H14 . 0.9500 ?
C15 C16 . 1.388(3) ?
C15 H15 . 0.9500 ?
C16 H16 . 0.9500 ?

loop_
_geom_hbond_atom_site_label_D
_geom_hbond_atom_site_label_H
_geom_hbond_atom_site_label_A
_geom_hbond_site_symmetry_A
_geom_hbond_distance_DH
_geom_hbond_distance_HA
_geom_hbond_distance_DA
_geom_hbond_angle_DHA
O1W H1W O2 4_545 0.865(9) 2.013(11) 2.855(2) 164(2)
O1W H2W O1 4 0.853(9) 2.052(10) 2.901(2) 173(2)
O2W H3W O3W 7 0.859(10) 1.806(11) 2.654(3) 169(3)
O3W H5W O1 1_565 0.862(10) 1.968(10) 2.828(3) 175(3)
O3W H6W O2 . 0.857(10) 2.187(11) 3.031(3) 168(3)

loop_
_geom_torsion_atom_site_label_1
_geom_torsion_atom_site_label_2
_geom_torsion_atom_site_label_3
_geom_torsion_atom_site_label_4
_geom_torsion_site_symmetry_1
_geom_torsion_site_symmetry_4
_geom_torsion
O3 Sr1 O1 C1 4_545 . -177.45(13)
O4 Sr1 O1 C1 4 . 18.08(15)
O1W Sr1 O1 C1 . . -146.36(13)
O2W Sr1 O1 C1 . . 92.37(13)
O2 Sr1 O1 C1 . . 6.87(12)
O4 Sr1 O1 C1 . . -100.75(13)
O3 Sr1 O1 C1 . . -57.08(13)
C9 Sr1 O1 C1 . . -77.51(13)
Sr1 Sr1 O1 C1 4 . -27.29(13)
Sr1 Sr1 O1 C1 4_545 . -137.22(13)
O3 Sr1 O2 C1 4_545 . -12.63(15)
O4 Sr1 O2 C1 4 . -178.83(13)
O1W Sr1 O2 C1 . . 144.16(13)
O2W Sr1 O2 C1 . . -92.38(13)
O1 Sr1 O2 C1 . . -6.96(12)
O4 Sr1 O2 C1 . . 61.09(13)
O3 Sr1 O2 C1 . . 106.21(13)
C9 Sr1 O2 C1 . . 82.31(13)
Sr1 Sr1 O2 C1 4 . 142.92(13)
Sr1 Sr1 O2 C1 4_545 . 32.66(13)
O3 Sr1 O3 C9 4_545 . 27.22(10)
O4 Sr1 O3 C9 4 . 168.97(13)
O1W Sr1 O3 C9 . . 93.62(12)
O2W Sr1 O3 C9 . . -140.82(14)
O2 Sr1 O3 C9 . . -102.32(12)
O1 Sr1 O3 C9 . . -57.76(12)
O4 Sr1 O3 C9 . . 6.27(11)
C1 Sr1 O3 C9 . . -78.62(12)
Sr1 Sr1 O3 C9 4 . 170.15(14)
Sr1 Sr1 O3 C9 4_545 . 17.64(11)
O3 Sr1 O3 Sr1 4_545 4 -142.93(7)
O4 Sr1 O3 Sr1 4 4 -1.18(5)
O1W Sr1 O3 Sr1 . 4 -76.53(5)
O2W Sr1 O3 Sr1 . 4 49.03(13)
O2 Sr1 O3 Sr1 . 4 87.53(5)
O1 Sr1 O3 Sr1 . 4 132.09(5)
O4 Sr1 O3 Sr1 . 4 -163.88(8)
C1 Sr1 O3 Sr1 . 4 111.23(6)
C9 Sr1 O3 Sr1 . 4 -170.15(14)
Sr1 Sr1 O3 Sr1 4_545 4 -152.51(5)
O3 Sr1 O4 C9 4_545 . -167.79(12)
O4 Sr1 O4 C9 4 . -25.62(10)
O1W Sr1 O4 C9 . . -92.95(12)
O2W Sr1 O4 C9 . . 136.59(14)
O2 Sr1 O4 C9 . . 60.75(12)
O1 Sr1 O4 C9 . . 107.05(12)
O3 Sr1 O4 C9 . . -6.27(11)
C1 Sr1 O4 C9 . . 82.33(12)
Sr1 Sr1 O4 C9 4 . -15.66(11)
Sr1 Sr1 O4 C9 4_545 . -166.58(14)
O3 Sr1 O4 Sr1 4_545 4_545 -1.21(5)
O4 Sr1 O4 Sr1 4 4_545 140.96(7)
O1W Sr1 O4 Sr1 . 4_545 73.64(6)
O2W Sr1 O4 Sr1 . 4_545 -56.83(13)
O2 Sr1 O4 Sr1 . 4_545 -132.67(5)
O1 Sr1 O4 Sr1 . 4_545 -86.36(6)
O3 Sr1 O4 Sr1 . 4_545 160.31(8)
C1 Sr1 O4 Sr1 . 4_545 -111.09(6)
C9 Sr1 O4 Sr1 . 4_545 166.58(14)
Sr1 Sr1 O4 Sr1 4 4_545 150.92(5)
Sr1 O2 C1 O1 . . 13.1(2)
Sr1 O2 C1 C2 . . -165.21(18)
Sr1 O1 C1 O2 . . -13.0(2)
Sr1 O1 C1 C2 . . 165.30(17)
O3 Sr1 C1 O2 4_545 . 170.07(12)
O4 Sr1 C1 O2 4 . 1.24(14)
O1W Sr1 C1 O2 . . -100.0(2)
O2W Sr1 C1 O2 . . 83.74(13)
O1 Sr1 C1 O2 . . 167.4(2)
O4 Sr1 C1 O2 . . -118.09(13)
O3 Sr1 C1 O2 . . -69.47(12)
C9 Sr1 C1 O2 . . -93.64(13)
Sr1 Sr1 C1 O2 4 . -36.29(12)
Sr1 Sr1 C1 O2 4_545 . -150.99(12)
O3 Sr1 C1 O1 4_545 . 2.64(13)
O4 Sr1 C1 O1 4 . -166.19(12)
O1W Sr1 C1 O1 . . 92.6(2)
O2W Sr1 C1 O1 . . -83.68(13)
O2 Sr1 C1 O1 . . -167.4(2)
O4 Sr1 C1 O1 . . 74.48(12)
O3 Sr1 C1 O1 . . 123.10(13)
C9 Sr1 C1 O1 . . 98.93(13)
Sr1 Sr1 C1 O1 4 . 156.28(12)
Sr1 Sr1 C1 O1 4_545 . 41.58(12)
O3 Sr1 C1 C2 4_545 . -89.0(7)
O4 Sr1 C1 C2 4 . 102.2(7)
O1W Sr1 C1 C2 . . 0.9(8)
O2W Sr1 C1 C2 . . -175.3(7)
O2 Sr1 C1 C2 . . 100.9(7)
O1 Sr1 C1 C2 . . -91.6(7)
O4 Sr1 C1 C2 . . -17.2(7)
O3 Sr1 C1 C2 . . 31.5(7)
C9 Sr1 C1 C2 . . 7.3(7)
Sr1 Sr1 C1 C2 4 . 64.6(7)
Sr1 Sr1 C1 C2 4_545 . -50.1(7)
O2 C1 C2 C3 . . -21.9(3)
O1 C1 C2 C3 . . 159.7(2)
Sr1 C1 C2 C3 . . -115.6(6)
C1 C2 C3 C8 . . -90.4(3)
C1 C2 C3 C4 . . 88.1(3)
C8 C3 C4 C5 . . 1.1(3)
C2 C3 C4 C5 . . -177.5(2)
C3 C4 C5 C6 . . 0.5(4)
C4 C5 C6 C7 . . -1.4(3)
C5 C6 C7 C8 . . 0.6(3)
C4 C3 C8 C7 . . -1.8(3)
C2 C3 C8 C7 . . 176.74(19)
C6 C7 C8 C3 . . 1.0(3)
Sr1 O3 C9 O4 4 . 139.5(3)
Sr1 O3 C9 O4 . . -11.7(2)
Sr1 O3 C9 C10 4 . -44.4(5)
Sr1 O3 C9 C10 . . 164.41(16)
Sr1 O3 C9 Sr1 4 . 151.2(4)
Sr1 O4 C9 O3 4_545 . -136.6(2)
Sr1 O4 C9 O3 . . 12.0(2)
Sr1 O4 C9 C10 4_545 . 47.3(4)
Sr1 O4 C9 C10 . . -164.15(16)
Sr1 O4 C9 Sr1 4_545 . -148.6(3)
O3 Sr1 C9 O3 4_545 . -156.60(9)
O4 Sr1 C9 O3 4 . -10.71(12)
O1W Sr1 C9 O3 . . -83.90(12)
O2W Sr1 C9 O3 . . 89.6(2)
O2 Sr1 C9 O3 . . 72.99(12)
O1 Sr1 C9 O3 . . 122.52(12)
O4 Sr1 C9 O3 . . -168.6(2)
C1 Sr1 C9 O3 . . 97.78(12)
Sr1 Sr1 C9 O3 4 . -6.63(10)
Sr1 Sr1 C9 O3 4_545 . -159.55(13)
O3 Sr1 C9 O4 4_545 . 11.95(12)
O4 Sr1 C9 O4 4 . 157.84(9)
O1W Sr1 C9 O4 . . 84.65(12)
O2W Sr1 C9 O4 . . -101.8(2)
O2 Sr1 C9 O4 . . -118.46(12)
O1 Sr1 C9 O4 . . -68.93(11)
O3 Sr1 C9 O4 . . 168.6(2)
C1 Sr1 C9 O4 . . -93.67(12)
Sr1 Sr1 C9 O4 4 . 161.92(13)
Sr1 Sr1 C9 O4 4_545 . 9.00(10)
O3 Sr1 C9 C10 4_545 . 101.4(6)
O4 Sr1 C9 C10 4 . -112.7(6)
O1W Sr1 C9 C10 . . 174.1(6)
O2W Sr1 C9 C10 . . -12.4(7)
O2 Sr1 C9 C10 . . -29.0(6)
O1 Sr1 C9 C10 . . 20.5(6)
O4 Sr1 C9 C10 . . 89.4(6)
O3 Sr1 C9 C10 . . -102.0(6)
C1 Sr1 C9 C10 . . -4.2(6)
Sr1 Sr1 C9 C10 4 . -108.6(6)
Sr1 Sr1 C9 C10 4_545 . 98.5(6)
O3 C9 C10 C11 . . -94.8(2)
O4 C9 C10 C11 . . 81.5(2)
Sr1 C9 C10 C11 . . -0.2(7)
C9 C10 C11 C16 . . 107.2(2)
C9 C10 C11 C12 . . -73.3(2)
C16 C11 C12 C13 . . 0.7(3)
C10 C11 C12 C13 . . -178.85(19)
C11 C12 C13 C14 . . -0.2(3)
C12 C13 C14 C15 . . -0.4(4)
C13 C14 C15 C16 . . 0.5(4)
C12 C11 C16 C15 . . -0.7(3)
C10 C11 C16 C15 . . 178.9(2)
C14 C15 C16 C11 . . 0.1(4)
